data_4118682
loop_
_publ_author_name
'Junyong Jo'
'Ho Yong Lee'
'Wenjun Liu'
'Andr\'as Olasz'
'Chun-Hsing Chen'
'Dongwhan Lee'

_publ_section_title
;
 Reactivity-Based Detection of Copper(II) Ion in Water: Oxidative
 Cyclization of Azoaromatics as Fluorescence Turn-On Signaling Mechanism
;
_journal_name_full 'Journal of the American Chemical Society'
_journal_page_first 16000
_journal_page_last 16007
_journal_paper_doi 10.1021/ja307316s
_journal_volume 134
_journal_year 2012
_chemical_formula_moiety 'C16 H19 N5'
_chemical_formula_sum 'C16 H19 N5'
_chemical_formula_weight 281.36
_space_group_IT_number 61
_symmetry_cell_setting orthorhombic
_symmetry_space_group_name_Hall '-P 2ac 2ab'
_symmetry_space_group_name_H-M 'P b c a'
_atom_sites_solution_hydrogens geom
_atom_sites_solution_primary direct
_audit_creation_date 11-09-15
_audit_creation_method CRYSTALS_ver_14.06
_cell_angle_alpha 90
_cell_angle_beta 90
_cell_angle_gamma 90
_cell_formula_units_Z 8
_cell_length_a 5.4494(2)
_cell_length_b 13.9560(6)
_cell_length_c 38.3035(16)
_cell_measurement_reflns_used 4142
_cell_measurement_temperature 150
_cell_measurement_theta_max 30
_cell_measurement_theta_min 3
_cell_volume 2913.1(2)
_computing_cell_refinement 'Apex2 (Bruker AXS, 2006)'
_computing_data_collection 'Apex2 (Bruker AXS, 2006)'
_computing_data_reduction 'Apex2 (Bruker AXS, 2006)'
_computing_molecular_graphics 'CAMERON (Watkin et al., 1996)'
_computing_publication_material 'CRYSTALS (Betteridge et al., 2003)'
_computing_structure_refinement 'CRYSTALS (Betteridge et al., 2003)'
_computing_structure_solution 'SIR92 (Altomare et al., 1994)'
_diffrn_ambient_temperature 150
_diffrn_measured_fraction_theta_full 0.997
_diffrn_measured_fraction_theta_max 0.997
_diffrn_measurement_device Area
_diffrn_measurement_device_type 'Bruker Kappa Apex2'
_diffrn_measurement_method '\f &amp; \w scans'
_diffrn_radiation_monochromator graphite
_diffrn_radiation_type 'Mo K\a'
_diffrn_radiation_wavelength 0.71073
_diffrn_reflns_av_R_equivalents 0.040
_diffrn_reflns_limit_h_max 7
_diffrn_reflns_limit_h_min -7
_diffrn_reflns_limit_k_max 18
_diffrn_reflns_limit_k_min -19
_diffrn_reflns_limit_l_max 53
_diffrn_reflns_limit_l_min -39
_diffrn_reflns_number 17850
_diffrn_reflns_theta_full 30.059
_diffrn_reflns_theta_max 30.059
_diffrn_reflns_theta_min 2.127
_diffrn_standards_number 0
_exptl_absorpt_coefficient_mu 0.081
_exptl_absorpt_correction_T_max 0.99
_exptl_absorpt_correction_T_min 0.98
_exptl_absorpt_correction_type numerical
_exptl_absorpt_process_details
; 
 Analytical Absorption (De Meulenaer &amp; Tompa, 1965) 
;
_exptl_crystal_colour red
_exptl_crystal_density_diffrn 1.283
_exptl_crystal_description 'prism fragment'
_exptl_crystal_F_000 1200
_exptl_crystal_size_max 0.665
_exptl_crystal_size_mid 0.308
_exptl_crystal_size_min 0.070
_refine_diff_density_max 0.37
_refine_diff_density_min -0.32
_refine_ls_extinction_method none
_refine_ls_goodness_of_fit_ref 0.8702
_refine_ls_hydrogen_treatment none
_refine_ls_matrix_type full
_refine_ls_number_parameters 247
_refine_ls_number_reflns 4252
_refine_ls_number_restraints 0
_refine_ls_R_factor_all 0.0706
_refine_ls_R_factor_gt 0.0535
_refine_ls_shift/su_max 0.0007839
_refine_ls_shift/su_mean 0.0000684
_refine_ls_structure_factor_coef Fsqd
_refine_ls_weighting_details
;
 Method= Modified Sheldrick 
 w=1/[\s^2^(F^2^) + ( 0.08P)^2^ + 3.31P] 
 ,where P=(max(Fo^2^,0) + 2Fc^2^)/3 
;
_refine_ls_weighting_scheme calc
_refine_ls_wR_factor_all 0.1586
_refine_ls_wR_factor_gt 0.1289
_refine_ls_wR_factor_ref 0.1586
_reflns_limit_h_max 7
_reflns_limit_h_min 0
_reflns_limit_k_max 19
_reflns_limit_k_min 0
_reflns_limit_l_max 53
_reflns_limit_l_min 0
_reflns_number_gt 3318
_reflns_number_total 4252
_reflns_threshold_expression I&gt;2.0\s(I)
_oxford_diffrn_Wilson_B_factor 1.86
_oxford_diffrn_Wilson_scale 83.47
_oxford_refine_ls_r_factor_ref 0.0706
_oxford_refine_ls_scale 0.11516(7)
_oxford_reflns_number_all 4252
_oxford_reflns_threshold_expression_ref I&gt;-10.0\s(I)
_oxford_structure_analysis_title 'mo_11068_0m in Pbca'
_cod_data_source_file ja307316s_si_002.cif
_cod_data_source_block 11068
_cod_original_sg_symbol_H-M 'P b c a '
_cod_database_code 4118682

loop_
_symmetry_equiv_pos_as_xyz
x,y,z
-x,-y,-z
-x+1/2,y+1/2,z
x+1/2,-y+1/2,-z
x,-y+1/2,z+1/2
-x,y+1/2,-z+1/2
-x+1/2,-y,z+1/2
x+1/2,y,-z+1/2

loop_
_atom_site_label
_atom_site_type_symbol
_atom_site_fract_x
_atom_site_fract_y
_atom_site_fract_z
_atom_site_U_iso_or_equiv
_atom_site_occupancy
_atom_site_adp_type
N1 N 0.3980(3) 0.31422(9) 0.67491(3) 0.0227 1.0000 Uani
N2 N 0.5515(2) 0.26548(9) 0.65460(3) 0.0211 1.0000 Uani
N3 N 0.5235(3) 0.17010(9) 0.65355(3) 0.0228 1.0000 Uani
N4 N -0.0752(3) -0.00801(11) 0.72329(4) 0.0311 1.0000 Uani
N5 N 1.2915(3) 0.44399(10) 0.57580(4) 0.0255 1.0000 Uani
C1 C 0.7375(3) 0.31117(11) 0.63466(4) 0.0207 1.0000 Uani
C2 C 0.7558(3) 0.41060(11) 0.63384(4) 0.0235 1.0000 Uani
C3 C 0.9367(3) 0.45418(11) 0.61426(4) 0.0230 1.0000 Uani
C4 C 1.1068(3) 0.40041(11) 0.59478(4) 0.0218 1.0000 Uani
C5 C 1.0819(3) 0.29976(12) 0.59595(4) 0.0252 1.0000 Uani
C6 C 0.9029(3) 0.25632(11) 0.61582(4) 0.0247 1.0000 Uani
C7 C 0.2531(3) 0.24468(11) 0.68836(4) 0.0222 1.0000 Uani
C8 C 0.0475(3) 0.25019(12) 0.71088(4) 0.0254 1.0000 Uani
C9 C -0.0612(3) 0.16566(12) 0.72012(4) 0.0259 1.0000 Uani
C10 C 0.0280(3) 0.07409(11) 0.70871(4) 0.0239 1.0000 Uani
C11 C 0.2234(3) 0.06815(11) 0.68581(4) 0.0235 1.0000 Uani
C12 C 0.3335(3) 0.15499(11) 0.67553(4) 0.0214 1.0000 Uani
C13 C 1.2949(3) 0.54783(12) 0.57195(5) 0.0288 1.0000 Uani
C14 C 1.1039(4) 0.58574(13) 0.54645(5) 0.0361 1.0000 Uani
C15 C 1.4599(3) 0.38836(13) 0.55446(5) 0.0286 1.0000 Uani
C16 C 1.3594(5) 0.36002(15) 0.51888(5) 0.0384 1.0000 Uani
H1 H -0.232(5) 0.0021(17) 0.7326(6) 0.0500 1.0000 Uiso
H2 H -0.053(5) -0.0627(19) 0.7116(7) 0.0500 1.0000 Uiso
H21 H 0.640(4) 0.4509(15) 0.6465(5) 0.0282 1.0000 Uiso
H31 H 0.946(4) 0.5236(15) 0.6142(5) 0.0273 1.0000 Uiso
H51 H 1.192(4) 0.2623(15) 0.5831(5) 0.0288 1.0000 Uiso
H61 H 0.889(4) 0.1860(15) 0.6169(5) 0.0285 1.0000 Uiso
H81 H -0.010(4) 0.3152(15) 0.7181(5) 0.0285 1.0000 Uiso
H91 H -0.204(4) 0.1656(15) 0.7365(5) 0.0305 1.0000 Uiso
H111 H 0.278(4) 0.0055(15) 0.6780(5) 0.0281 1.0000 Uiso
H131 H 1.269(4) 0.5772(15) 0.5962(5) 0.0337 1.0000 Uiso
H132 H 1.464(4) 0.5688(15) 0.5641(5) 0.0337 1.0000 Uiso
H141 H 1.106(4) 0.6585(17) 0.5445(6) 0.0430 1.0000 Uiso
H142 H 0.940(5) 0.5670(17) 0.5544(6) 0.0430 1.0000 Uiso
H143 H 1.141(5) 0.5625(17) 0.5221(6) 0.0430 1.0000 Uiso
H151 H 1.514(4) 0.3303(15) 0.5681(5) 0.0336 1.0000 Uiso
H152 H 1.604(4) 0.4288(16) 0.5519(5) 0.0336 1.0000 Uiso
H161 H 1.475(5) 0.3165(18) 0.5059(6) 0.0448 1.0000 Uiso
H162 H 1.194(5) 0.3260(17) 0.5224(6) 0.0448 1.0000 Uiso
H163 H 1.337(5) 0.4162(18) 0.5041(6) 0.0448 1.0000 Uiso

loop_
_atom_site_aniso_label
_atom_site_aniso_U_11
_atom_site_aniso_U_22
_atom_site_aniso_U_33
_atom_site_aniso_U_23
_atom_site_aniso_U_13
_atom_site_aniso_U_12
N1 0.0249(7) 0.0199(6) 0.0232(6) -0.0021(5) 0.0014(5) 0.0036(5)
N2 0.0226(7) 0.0170(6) 0.0239(6) -0.0026(5) 0.0013(5) 0.0020(5)
N3 0.0265(7) 0.0163(6) 0.0255(6) -0.0041(5) 0.0016(5) -0.0009(5)
N4 0.0344(8) 0.0274(7) 0.0315(7) -0.0046(6) 0.0084(6) -0.0054(6)
N5 0.0249(7) 0.0200(6) 0.0316(7) 0.0003(5) 0.0014(5) -0.0024(5)
C1 0.0228(7) 0.0181(7) 0.0211(6) -0.0007(5) -0.0022(6) 0.0005(6)
C2 0.0284(8) 0.0170(7) 0.0249(7) -0.0030(5) -0.0011(6) 0.0023(6)
C3 0.0281(8) 0.0159(6) 0.0251(7) -0.0026(5) -0.0022(6) 0.0002(6)
C4 0.0222(7) 0.0194(7) 0.0238(7) -0.0007(5) -0.0041(6) -0.0007(6)
C5 0.0262(8) 0.0197(7) 0.0297(8) -0.0007(6) 0.0039(6) 0.0044(6)
C6 0.0284(8) 0.0155(7) 0.0300(8) -0.0006(6) 0.0026(6) 0.0020(6)
C7 0.0242(7) 0.0208(7) 0.0216(6) -0.0016(5) -0.0014(6) 0.0033(6)
C8 0.0256(8) 0.0247(8) 0.0259(7) -0.0023(6) 0.0000(6) 0.0059(6)
C9 0.0232(8) 0.0283(8) 0.0261(7) -0.0027(6) 0.0011(6) 0.0022(6)
C10 0.0252(8) 0.0248(7) 0.0217(7) -0.0023(5) -0.0024(6) -0.0033(6)
C11 0.0259(8) 0.0188(7) 0.0259(7) -0.0036(6) 0.0014(6) -0.0009(6)
C12 0.0223(7) 0.0203(7) 0.0216(6) -0.0032(5) -0.0012(6) 0.0010(6)
C13 0.0288(9) 0.0224(7) 0.0350(8) 0.0004(6) -0.0033(7) -0.0093(6)
C14 0.0422(11) 0.0238(8) 0.0424(10) 0.0039(7) -0.0072(9) -0.0025(8)
C15 0.0229(8) 0.0309(8) 0.0322(8) 0.0014(7) -0.0008(7) -0.0016(7)
C16 0.0486(13) 0.0343(10) 0.0322(9) -0.0011(8) -0.0019(9) 0.0009(9)

loop_
_atom_type_symbol
_atom_type_scat_dispersion_real
_atom_type_scat_dispersion_imag
_atom_type_scat_Cromer_Mann_a1
_atom_type_scat_Cromer_Mann_b1
_atom_type_scat_Cromer_Mann_a2
_atom_type_scat_Cromer_Mann_b2
_atom_type_scat_Cromer_Mann_a3
_atom_type_scat_Cromer_Mann_b3
_atom_type_scat_Cromer_Mann_a4
_atom_type_scat_Cromer_Mann_b4
_atom_type_scat_Cromer_Mann_c
_atom_type_scat_source
C 0.0033 0.0016 2.3100 20.8439 1.0200 10.2075 1.5886 0.5687 0.8650 51.6512 0.2156 'International Tables Vol C 4.2.6.8 and 6.1.1.4'
H 0.0000 0.0000 0.4930 10.5109 0.3229 26.1257 0.1402 3.1424 0.0408 57.7998 0.0030 'International Tables Vol C 4.2.6.8 and 6.1.1.4'
N 0.0061 0.0033 12.2126 0.0057 3.1322 9.8933 2.0125 28.9975 1.1663 0.5826 -11.5290 'International Tables Vol C 4.2.6.8 and 6.1.1.4'

loop_
_geom_angle_atom_site_label_1
_geom_angle_atom_site_label_2
_geom_angle_atom_site_label_3
_geom_angle
_geom_angle_publ_flag
N2 N1 C7 102.89(12) yes
N1 N2 N3 116.98(13) yes
N1 N2 C1 122.28(13) yes
N3 N2 C1 120.74(12) yes
N2 N3 C12 102.93(12) yes
C10 N4 H1 113.4(15) no
C10 N4 H2 116.6(16) no
H1 N4 H2 116(2) no
C4 N5 C13 120.02(14) yes
C4 N5 C15 121.35(14) yes
C13 N5 C15 117.79(14) yes
N2 C1 C2 120.72(14) yes
N2 C1 C6 119.75(13) yes
C2 C1 C6 119.53(15) yes
C1 C2 C3 120.19(15) yes
C1 C2 H21 121.2(12) no
C3 C2 H21 118.6(12) no
C2 C3 C4 121.59(14) yes
C2 C3 H31 118.6(12) no
C4 C3 H31 119.8(12) no
C3 C4 N5 121.60(14) yes
C3 C4 C5 116.78(14) yes
N5 C4 C5 121.62(14) yes
C4 C5 C6 121.55(15) yes
C4 C5 H51 118.6(13) no
C6 C5 H51 119.9(13) no
C1 C6 C5 120.35(14) yes
C1 C6 H61 118.6(12) no
C5 C6 H61 121.0(12) no
N1 C7 C8 130.89(14) yes
N1 C7 C12 108.77(14) yes
C8 C7 C12 120.32(15) yes
C7 C8 C9 116.99(15) yes
C7 C8 H81 117.8(12) no
C9 C8 H81 125.2(12) no
C8 C9 C10 122.88(16) yes
C8 C9 H91 120.0(12) no
C10 C9 H91 117.0(12) no
C9 C10 N4 118.26(15) yes
C9 C10 C11 120.50(15) yes
N4 C10 C11 121.07(15) yes
C10 C11 C12 117.00(14) yes
C10 C11 H111 119.1(12) no
C12 C11 H111 123.9(12) no
C7 C12 C11 122.17(15) yes
C7 C12 N3 108.40(13) yes
C11 C12 N3 129.42(14) yes
N5 C13 C14 113.70(14) yes
N5 C13 H131 107.7(12) no
C14 C13 H131 110.3(12) no
N5 C13 H132 109.2(12) no
C14 C13 H132 109.3(12) no
H131 C13 H132 106.2(17) no
C13 C14 H141 112.7(13) no
C13 C14 H142 109.4(14) no
H141 C14 H142 107.3(19) no
C13 C14 H143 110.2(14) no
H141 C14 H143 104.6(18) no
H142 C14 H143 112.6(20) no
N5 C15 C16 114.55(16) yes
N5 C15 H151 108.7(12) no
C16 C15 H151 111.2(12) no
N5 C15 H152 104.8(13) no
C16 C15 H152 110.5(12) no
H151 C15 H152 106.6(18) no
C15 C16 H161 112.1(14) no
C15 C16 H162 108.6(13) no
H161 C16 H162 109.5(19) no
C15 C16 H163 110.9(14) no
H161 C16 H163 106.0(19) no
H162 C16 H163 110(2) no

loop_
_geom_bond_atom_site_label_1
_geom_bond_atom_site_label_2
_geom_bond_distance
_geom_bond_publ_flag
N1 N2 1.3297(18) yes
N1 C7 1.353(2) yes
N2 N3 1.3405(17) yes
N2 C1 1.420(2) yes
N3 C12 1.351(2) yes
N4 C10 1.393(2) yes
N4 H1 0.94(3) no
N4 H2 0.89(3) no
N5 C4 1.383(2) yes
N5 C13 1.457(2) yes
N5 C15 1.454(2) yes
C1 C2 1.392(2) yes
C1 C6 1.385(2) yes
C2 C3 1.380(2) yes
C2 H21 0.97(2) no
C3 C4 1.407(2) yes
C3 H31 0.97(2) no
C4 C5 1.412(2) yes
C5 C6 1.378(2) yes
C5 H51 0.93(2) no
C6 H61 0.98(2) no
C7 C8 1.416(2) yes
C7 C12 1.414(2) yes
C8 C9 1.367(2) yes
C8 H81 1.00(2) no
C9 C10 1.435(2) yes
C9 H91 1.00(2) no
C10 C11 1.382(2) yes
C11 C12 1.408(2) yes
C11 H111 0.97(2) no
C13 C14 1.522(3) yes
C13 H131 1.02(2) no
C13 H132 1.01(2) no
C14 H141 1.02(2) no
C14 H142 0.98(3) no
C14 H143 1.01(2) no
C15 C16 1.521(3) yes
C15 H151 1.01(2) no
C15 H152 0.97(2) no
C16 H161 1.01(2) no
C16 H162 1.03(3) no
C16 H163 0.97(2) no

loop_
_geom_torsion_atom_site_label_1
_geom_torsion_atom_site_label_2
_geom_torsion_atom_site_label_3
_geom_torsion_atom_site_label_4
_geom_torsion
_geom_torsion_publ_flag
C7 N1 N2 N3 -0.58(17) no
C7 N1 N2 C1 179.27(13) no
N2 N1 C7 C8 -177.28(16) no
N2 N1 C7 C12 1.24(16) no
N1 N2 N3 C12 -0.36(17) no
C1 N2 N3 C12 179.79(13) no
N1 N2 C1 C2 -4.4(2) no
N1 N2 C1 C6 175.60(14) no
N3 N2 C1 C2 175.50(14) no
N3 N2 C1 C6 -4.6(2) no
N2 N3 C12 C7 1.12(16) no
N2 N3 C12 C11 -178.25(16) no
C13 N5 C4 C3 -7.9(2) no
C13 N5 C4 C5 173.00(15) no
C15 N5 C4 C3 -177.18(15) no
C15 N5 C4 C5 3.7(2) no
C4 N5 C13 C14 -74.8(2) no
C15 N5 C13 C14 94.89(19) no
C4 N5 C15 C16 81.0(2) no
C13 N5 C15 C16 -88.5(2) no
N2 C1 C2 C3 -179.74(14) no
C6 C1 C2 C3 0.3(2) no
N2 C1 C6 C5 179.02(14) no
C2 C1 C6 C5 -1.0(2) no
C1 C2 C3 C4 -0.1(2) no
C2 C3 C4 N5 -178.50(15) no
C2 C3 C4 C5 0.6(2) no
N5 C4 C5 C6 177.76(15) no
C3 C4 C5 C6 -1.4(2) no
C4 C5 C6 C1 1.6(2) no
N1 C7 C8 C9 -179.69(16) no
C12 C7 C8 C9 1.9(2) no
N1 C7 C12 N3 -1.55(18) no
N1 C7 C12 C11 177.87(14) no
C8 C7 C12 N3 177.16(14) no
C8 C7 C12 C11 -3.4(2) no
C7 C8 C9 C10 1.6(2) no
C8 C9 C10 N4 171.52(15) no
C8 C9 C10 C11 -3.8(2) no
N4 C10 C11 C12 -172.93(15) no
C9 C10 C11 C12 2.2(2) no
C10 C11 C12 N3 -179.48(16) no
C10 C11 C12 C7 1.2(2) no

loop_
_cod_related_entry_id
_cod_related_entry_database
_cod_related_entry_code
1 ChemSpider 26608983
